data_4087379
loop_
_publ_author_name
'Zhugralin, Adil R.'
'Kobylianskii, Ilia J.'
'Chen, Peter'

_publ_section_title
;
 Experimental Gas-Phase andin SilicoInvestigation of \b-Methyl Elimination
 from Cationic Palladium Alkyl Species
;
_journal_issue 7
_journal_name_full Organometallics
_journal_page_first 1301
_journal_paper_doi 10.1021/acs.organomet.5b00043
_journal_volume 34
_journal_year 2015
_chemical_formula_moiety 'C34 H42 P2 Pd'
_chemical_formula_sum 'C34 H42 P2 Pd'
_chemical_formula_weight 619.01
_chemical_name_systematic '[1,2-Bis(diphenylphosphino)ethane]palladium(II)diisobutyl'
_space_group_crystal_system triclinic
_space_group_IT_number 2
_space_group_name_Hall '-P 1'
_space_group_name_H-M_alt 'P -1'
_atom_sites_solution_hydrogens geom
_atom_sites_solution_primary direct
_audit_creation_date 2014-04-11
_audit_creation_method
;
Olex2 1.2
(compiled 2014.03.20 svn.r2914 for OlexSys, GUI svn.r4816)
;
_cell_angle_alpha 81.0980(10)
_cell_angle_beta 86.5750(10)
_cell_angle_gamma 87.7850(10)
_cell_formula_units_Z 2
_cell_length_a 10.2095(3)
_cell_length_b 10.6323(4)
_cell_length_c 13.9049(4)
_cell_measurement_reflns_used 7444
_cell_measurement_temperature 100.0(2)
_cell_measurement_theta_max 30.53
_cell_measurement_theta_min 2.42
_cell_volume 1487.88(8)
_computing_cell_refinement 'Bruker SAINT'
_computing_data_collection 'Bruker APEX2'
_computing_data_reduction 'SAINT v8.34A (Bruker, 2013)'
_computing_molecular_graphics 'Olex2 (Dolomanov et al., 2009)'
_computing_publication_material 'Olex2 (Dolomanov et al., 2009)'
_computing_structure_refinement 'XL (Sheldrick, 2008)'
_computing_structure_solution 'XS (Sheldrick, 2008)'
_diffrn_ambient_temperature 100.0(2)
_diffrn_detector 'Bruker APEX2 area detector'
_diffrn_detector_area_resol_mean 8.33
_diffrn_detector_type 'CCD area detector'
_diffrn_measured_fraction_theta_full 0.992
_diffrn_measured_fraction_theta_max 0.967
_diffrn_measurement_device 'kappa-stage diffractometer'
_diffrn_measurement_device_type 'Bruker/Nonius Kappa Apex2'
_diffrn_measurement_method '\w and \f scans'
_diffrn_radiation_monochromator graphite
_diffrn_radiation_probe x-ray
_diffrn_radiation_type MoK\a
_diffrn_radiation_wavelength 0.71073
_diffrn_reflns_av_R_equivalents 0.0181
_diffrn_reflns_av_unetI/netI 0.0361
_diffrn_reflns_Laue_measured_fraction_full 0.992
_diffrn_reflns_Laue_measured_fraction_max 0.967
_diffrn_reflns_limit_h_max 14
_diffrn_reflns_limit_h_min -10
_diffrn_reflns_limit_k_max 14
_diffrn_reflns_limit_k_min -15
_diffrn_reflns_limit_l_max 18
_diffrn_reflns_limit_l_min -19
_diffrn_reflns_number 13525
_diffrn_reflns_point_group_measured_fraction_full 0.992
_diffrn_reflns_point_group_measured_fraction_max 0.967
_diffrn_reflns_theta_full 25.242
_diffrn_reflns_theta_max 30.557
_diffrn_reflns_theta_min 2.255
_diffrn_source 'sealed tube'
_diffrn_standards_number 0
_exptl_absorpt_coefficient_mu 0.752
_exptl_absorpt_correction_T_max 0.7461
_exptl_absorpt_correction_T_min 0.6969
_exptl_absorpt_correction_type multi-scan
_exptl_absorpt_process_details
;
SADABS-2012/1 (Bruker,2012) was used for absorption correction.
wR2(int) was 0.0338 before and 0.0294 after correction.
The Ratio of minimum to maximum transmission is 0.9341.
The \l/2 correction factor is 0.0015.
;
_exptl_crystal_colour 'clear light yellow'
_exptl_crystal_colour_lustre clear
_exptl_crystal_colour_modifier light
_exptl_crystal_colour_primary yellow
_exptl_crystal_density_diffrn 1.382
_exptl_crystal_description block
_exptl_crystal_F_000 644
_exptl_crystal_size_max 0.26
_exptl_crystal_size_mid 0.24
_exptl_crystal_size_min 0.18
_refine_diff_density_max 0.559
_refine_diff_density_min -0.487
_refine_diff_density_rms 0.077
_refine_ls_extinction_method none
_refine_ls_goodness_of_fit_ref 1.041
_refine_ls_hydrogen_treatment constr
_refine_ls_matrix_type full
_refine_ls_number_parameters 338
_refine_ls_number_reflns 8826
_refine_ls_number_restraints 404
_refine_ls_restrained_S_all 1.021
_refine_ls_R_factor_all 0.0299
_refine_ls_R_factor_gt 0.0263
_refine_ls_shift/su_max 0.001
_refine_ls_shift/su_mean 0.000
_refine_ls_structure_factor_coef Fsqd
_refine_ls_weighting_details 'w=1/[\s^2^(Fo^2^)+(0.0265P)^2^+0.6156P] where P=(Fo^2^+2Fc^2^)/3'
_refine_ls_weighting_scheme calc
_refine_ls_wR_factor_gt 0.0626
_refine_ls_wR_factor_ref 0.0646
_reflns_Friedel_coverage 0.000
_reflns_number_gt 8053
_reflns_number_total 8826
_reflns_threshold_expression 'I > 2\s(I)'
_cod_data_source_file om5b00043_si_003.cif
_cod_data_source_block c100414_0m
_cod_database_code 4087379
_shelxl_version_number 2013-4
_shelx_space_group_comment
;
The symmetry employed for this shelxl refinement is uniquely defined
by the following loop, which should always be used as a source of
symmetry information in preference to the above space-group names.
They are only intended as comments.
;
_olex2_refinement_description
;
1. Fixed Uiso
 At 1.2 times of:
  All C(H) groups, All C(H,H) groups
 At 1.5 times of:
  All C(H,H,H) groups
2. Rigid bond restraints
 All non-hydrogen atoms
 with sigma for 1-2 distances of 0.01 and sigma for 1-3 distances of 0.01
3. Rigid body (RIGU) restrains
 All non-hydrogen atoms
 with sigma for 1-2 distances of 0.004 and sigma for 1-3 distances of 0.004
4.a Ternary CH refined with riding coordinates:
 C2(H2), C6(H6)
4.b Secondary CH2 refined with riding coordinates:
 C1(H1A,H1B), C5(H5A,H5B), C21(H21A,H21B), C22(H22A,H22B)
4.c Aromatic/amide H refined with riding coordinates:
 C10(H10), C11(H11), C12(H12), C13(H13), C14(H14), C16(H16), C17(H17),
 C18(H18), C19(H19), C20(H20), C24(H24), C25(H25), C26(H26), C27(H27), C28(H28),
  C30(H30), C31(H31), C32(H32), C33(H33), C34(H34)
4.d Idealised Me refined as rotating group:
 C3(H3A,H3B,H3C), C4(H4A,H4B,H4C), C7(H7A,H7B,H7C), C8(H8A,H8B,H8C)
;

loop_
_space_group_symop_operation_xyz
'x, y, z'
'-x, -y, -z'

loop_
_atom_site_label
_atom_site_type_symbol
_atom_site_fract_x
_atom_site_fract_y
_atom_site_fract_z
_atom_site_U_iso_or_equiv
_atom_site_adp_type
_atom_site_occupancy
_atom_site_site_symmetry_order
_atom_site_calc_flag
_atom_site_refinement_flags_posn
_atom_site_refinement_flags_adp
Pd1 Pd 0.27528(2) 0.34980(2) 0.26162(2) 0.00968(3) Uani 1 1 d . U
P1 P 0.11698(4) 0.29637(4) 0.16379(3) 0.01057(7) Uani 1 1 d . U
P2 P 0.15490(4) 0.53994(4) 0.25732(3) 0.01132(7) Uani 1 1 d . U
C1 C 0.41752(16) 0.40737(15) 0.34830(11) 0.0156(3) Uani 1 1 d . U
H1A H 0.3721 0.4390 0.4052 0.019 Uiso 1 1 calc R .
H1B H 0.4725 0.3320 0.3733 0.019 Uiso 1 1 calc R .
C2 C 0.50749(16) 0.51120(16) 0.29526(12) 0.0173(3) Uani 1 1 d . U
H2 H 0.4508 0.5847 0.2667 0.021 Uiso 1 1 calc R .
C3 C 0.5976(2) 0.5590(2) 0.36535(15) 0.0308(4) Uani 1 1 d . U
H3A H 0.5441 0.5915 0.4176 0.046 Uiso 1 1 calc GR .
H3B H 0.6511 0.6275 0.3297 0.046 Uiso 1 1 calc GR .
H3C H 0.6551 0.4887 0.3936 0.046 Uiso 1 1 calc GR .
C4 C 0.58944(19) 0.46367(19) 0.21216(15) 0.0282(4) Uani 1 1 d . U
H4A H 0.6386 0.3858 0.2375 0.042 Uiso 1 1 calc GR .
H4B H 0.6510 0.5291 0.1829 0.042 Uiso 1 1 calc GR .
H4C H 0.5315 0.4455 0.1626 0.042 Uiso 1 1 calc GR .
C5 C 0.38699(15) 0.17890(15) 0.25516(11) 0.0129(3) Uani 1 1 d . U
H5A H 0.3373 0.1264 0.2179 0.016 Uiso 1 1 calc R .
H5B H 0.4689 0.2022 0.2158 0.016 Uiso 1 1 calc R .
C6 C 0.42686(16) 0.09210(15) 0.34862(11) 0.0151(3) Uani 1 1 d . U
H6 H 0.5079 0.1272 0.3700 0.018 Uiso 1 1 calc R .
C7 C 0.32414(18) 0.08589(19) 0.43344(12) 0.0232(4) Uani 1 1 d . U
H7A H 0.3066 0.1715 0.4499 0.035 Uiso 1 1 calc GR .
H7B H 0.3570 0.0298 0.4902 0.035 Uiso 1 1 calc GR .
H7C H 0.2429 0.0524 0.4147 0.035 Uiso 1 1 calc GR .
C8 C 0.46204(18) -0.04254(16) 0.32736(13) 0.0216(3) Uani 1 1 d . U
H8A H 0.3835 -0.0813 0.3090 0.032 Uiso 1 1 calc GR .
H8B H 0.4959 -0.0942 0.3857 0.032 Uiso 1 1 calc GR .
H8C H 0.5293 -0.0383 0.2737 0.032 Uiso 1 1 calc GR .
C9 C 0.16538(15) 0.24130(15) 0.04854(10) 0.0129(3) Uani 1 1 d . U
C10 C 0.07732(16) 0.18524(16) -0.00369(11) 0.0161(3) Uani 1 1 d . U
H10 H -0.0110 0.1737 0.0208 0.019 Uiso 1 1 calc R .
C11 C 0.11909(17) 0.14622(17) -0.09173(12) 0.0188(3) Uani 1 1 d . U
H11 H 0.0595 0.1069 -0.1269 0.023 Uiso 1 1 calc R .
C12 C 0.24742(18) 0.16445(17) -0.12837(12) 0.0204(3) Uani 1 1 d . U
H12 H 0.2749 0.1391 -0.1892 0.024 Uiso 1 1 calc R .
C13 C 0.33563(17) 0.21940(17) -0.07676(12) 0.0204(3) Uani 1 1 d . U
H13 H 0.4237 0.2311 -0.1017 0.024 Uiso 1 1 calc R .
C14 C 0.29466(16) 0.25740(16) 0.01192(11) 0.0165(3) Uani 1 1 d . U
H14 H 0.3552 0.2946 0.0477 0.020 Uiso 1 1 calc R .
C15 C 0.00003(15) 0.17932(15) 0.22139(10) 0.0123(3) Uani 1 1 d . U
C16 C -0.13528(16) 0.19784(17) 0.22142(13) 0.0204(3) Uani 1 1 d . U
H16 H -0.1718 0.2736 0.1863 0.024 Uiso 1 1 calc R .
C17 C -0.21777(18) 0.10671(18) 0.27227(14) 0.0246(4) Uani 1 1 d . U
H17 H -0.3102 0.1205 0.2716 0.029 Uiso 1 1 calc R .
C18 C -0.16644(18) -0.00370(17) 0.32367(12) 0.0204(3) Uani 1 1 d . U
H18 H -0.2232 -0.0652 0.3592 0.024 Uiso 1 1 calc R .
C19 C -0.03171(17) -0.02429(16) 0.32324(12) 0.0192(3) Uani 1 1 d . U
H19 H 0.0042 -0.1006 0.3579 0.023 Uiso 1 1 calc R .
C20 C 0.05076(16) 0.06623(16) 0.27237(11) 0.0164(3) Uani 1 1 d . U
H20 H 0.1431 0.0512 0.2721 0.020 Uiso 1 1 calc R .
C21 C 0.01536(15) 0.44029(15) 0.12589(11) 0.0140(3) Uani 1 1 d . U
H21A H 0.0599 0.4938 0.0697 0.017 Uiso 1 1 calc R .
H21B H -0.0702 0.4160 0.1055 0.017 Uiso 1 1 calc R .
C22 C -0.00653(15) 0.51543(15) 0.21126(11) 0.0144(3) Uani 1 1 d . U
H22A H -0.0630 0.4676 0.2636 0.017 Uiso 1 1 calc R .
H22B H -0.0506 0.5986 0.1893 0.017 Uiso 1 1 calc R .
C23 C 0.22208(15) 0.66374(15) 0.16316(10) 0.0124(3) Uani 1 1 d . U
C24 C 0.20575(16) 0.79359(15) 0.16661(11) 0.0161(3) Uani 1 1 d . U
H24 H 0.1604 0.8215 0.2215 0.019 Uiso 1 1 calc R .
C25 C 0.25519(18) 0.88313(16) 0.09049(12) 0.0204(3) Uani 1 1 d . U
H25 H 0.2445 0.9715 0.0941 0.024 Uiso 1 1 calc R .
C26 C 0.31992(18) 0.84314(17) 0.00952(12) 0.0214(3) Uani 1 1 d . U
H26 H 0.3524 0.9041 -0.0429 0.026 Uiso 1 1 calc R .
C27 C 0.33716(17) 0.71458(17) 0.00515(12) 0.0193(3) Uani 1 1 d . U
H27 H 0.3812 0.6872 -0.0504 0.023 Uiso 1 1 calc R .
C28 C 0.29033(16) 0.62528(16) 0.08173(11) 0.0155(3) Uani 1 1 d . U
H28 H 0.3047 0.5371 0.0789 0.019 Uiso 1 1 calc R .
C29 C 0.11508(17) 0.62057(15) 0.36234(11) 0.0158(3) Uani 1 1 d . U
C30 C 0.21567(19) 0.67341(17) 0.40488(12) 0.0211(3) Uani 1 1 d . U
H30 H 0.3026 0.6712 0.3767 0.025 Uiso 1 1 calc R .
C31 C 0.1898(2) 0.72938(18) 0.48839(13) 0.0287(4) Uani 1 1 d . U
H31 H 0.2589 0.7660 0.5165 0.034 Uiso 1 1 calc R .
C32 C 0.0640(2) 0.73183(18) 0.53056(13) 0.0303(4) Uani 1 1 d . U
H32 H 0.0467 0.7698 0.5877 0.036 Uiso 1 1 calc R .
C33 C -0.0366(2) 0.67920(17) 0.48976(13) 0.0279(4) Uani 1 1 d . U
H33 H -0.1229 0.6805 0.5192 0.033 Uiso 1 1 calc R .
C34 C -0.01212(18) 0.62380(16) 0.40521(12) 0.0206(3) Uani 1 1 d . U
H34 H -0.0819 0.5884 0.3770 0.025 Uiso 1 1 calc R .

loop_
_atom_site_aniso_label
_atom_site_aniso_U_11
_atom_site_aniso_U_22
_atom_site_aniso_U_33
_atom_site_aniso_U_23
_atom_site_aniso_U_13
_atom_site_aniso_U_12
Pd1 0.01109(6) 0.00905(6) 0.00915(5) -0.00214(4) -0.00123(4) 0.00051(4)
P1 0.01210(17) 0.00962(17) 0.01022(16) -0.00192(13) -0.00144(13) -0.00044(13)
P2 0.01391(18) 0.00937(17) 0.01081(16) -0.00242(13) -0.00033(13) 0.00085(14)
C1 0.0181(8) 0.0142(7) 0.0155(7) -0.0036(5) -0.0047(5) -0.0014(6)
C2 0.0162(7) 0.0158(8) 0.0206(7) -0.0035(6) -0.0050(6) -0.0003(6)
C3 0.0310(10) 0.0259(10) 0.0365(10) -0.0004(8) -0.0160(8) -0.0096(8)
C4 0.0219(9) 0.0229(9) 0.0392(10) -0.0068(8) 0.0086(8) -0.0015(7)
C5 0.0131(7) 0.0120(7) 0.0139(6) -0.0034(5) -0.0001(5) 0.0015(5)
C6 0.0138(7) 0.0132(7) 0.0180(7) -0.0018(5) -0.0026(5) 0.0014(5)
C7 0.0229(9) 0.0278(10) 0.0170(7) 0.0016(6) 0.0008(6) 0.0021(7)
C8 0.0223(9) 0.0146(8) 0.0277(9) -0.0020(6) -0.0046(7) 0.0015(6)
C9 0.0158(7) 0.0115(7) 0.0114(6) -0.0020(5) -0.0012(5) 0.0004(5)
C10 0.0166(7) 0.0169(8) 0.0159(7) -0.0047(6) -0.0029(5) -0.0013(6)
C11 0.0222(8) 0.0193(8) 0.0171(7) -0.0080(6) -0.0052(6) 0.0004(6)
C12 0.0248(9) 0.0212(8) 0.0156(7) -0.0061(6) 0.0001(6) 0.0034(7)
C13 0.0195(8) 0.0248(9) 0.0171(7) -0.0056(6) 0.0039(6) -0.0026(7)
C14 0.0162(7) 0.0182(8) 0.0156(7) -0.0039(6) -0.0003(5) -0.0033(6)
C15 0.0157(7) 0.0120(7) 0.0100(6) -0.0039(5) 0.0001(5) -0.0017(5)
C16 0.0156(8) 0.0188(8) 0.0250(8) 0.0014(6) -0.0003(6) 0.0013(6)
C17 0.0152(8) 0.0258(9) 0.0318(9) -0.0031(7) 0.0043(7) -0.0035(7)
C18 0.0248(8) 0.0194(8) 0.0176(7) -0.0056(6) 0.0060(6) -0.0083(6)
C19 0.0254(8) 0.0148(8) 0.0167(7) 0.0006(6) -0.0006(6) -0.0034(6)
C20 0.0165(7) 0.0153(8) 0.0172(7) -0.0012(6) -0.0017(6) -0.0010(6)
C21 0.0152(7) 0.0129(7) 0.0140(6) -0.0008(5) -0.0042(5) 0.0001(5)
C22 0.0133(7) 0.0122(7) 0.0175(7) -0.0019(5) -0.0013(5) 0.0015(5)
C23 0.0134(7) 0.0123(7) 0.0117(6) -0.0015(5) -0.0025(5) 0.0001(5)
C24 0.0190(8) 0.0131(7) 0.0166(7) -0.0035(5) -0.0014(6) 0.0014(6)
C25 0.0253(9) 0.0124(8) 0.0229(8) -0.0002(6) -0.0030(6) -0.0003(6)
C26 0.0231(9) 0.0199(8) 0.0193(8) 0.0033(6) -0.0006(6) -0.0038(7)
C27 0.0196(8) 0.0220(8) 0.0159(7) -0.0032(6) 0.0028(6) -0.0011(6)
C28 0.0174(7) 0.0135(7) 0.0158(7) -0.0037(5) 0.0008(5) 0.0000(6)
C29 0.0248(8) 0.0099(7) 0.0121(6) -0.0022(5) 0.0020(6) 0.0037(6)
C30 0.0294(9) 0.0178(8) 0.0169(7) -0.0062(6) -0.0033(6) 0.0038(7)
C31 0.0499(12) 0.0213(9) 0.0168(8) -0.0089(7) -0.0086(7) 0.0078(8)
C32 0.0597(13) 0.0170(9) 0.0130(7) -0.0029(6) 0.0032(8) 0.0108(8)
C33 0.0429(11) 0.0150(8) 0.0214(8) 0.0025(6) 0.0153(7) 0.0074(7)
C34 0.0275(9) 0.0117(7) 0.0206(8) -0.0002(6) 0.0073(6) 0.0012(6)

loop_
_atom_type_symbol
_atom_type_description
_atom_type_scat_dispersion_real
_atom_type_scat_dispersion_imag
_atom_type_scat_source
C C 0.0033 0.0016 'International Tables Vol C Tables 4.2.6.8 and 6.1.1.4'
H H 0.0000 0.0000 'International Tables Vol C Tables 4.2.6.8 and 6.1.1.4'
P P 0.1023 0.0942 'International Tables Vol C Tables 4.2.6.8 and 6.1.1.4'
Pd Pd -0.9988 1.0072 'International Tables Vol C Tables 4.2.6.8 and 6.1.1.4'

loop_
_geom_angle_atom_site_label_1
_geom_angle_atom_site_label_2
_geom_angle_atom_site_label_3
_geom_angle
P1 Pd1 P2 84.601(15)
C1 Pd1 P1 177.36(4)
C1 Pd1 P2 93.02(5)
C1 Pd1 C5 88.88(6)
C5 Pd1 P1 93.44(4)
C5 Pd1 P2 176.13(4)
C9 P1 Pd1 120.11(5)
C9 P1 C21 103.07(7)
C15 P1 Pd1 116.25(5)
C15 P1 C9 103.37(7)
C15 P1 C21 104.34(7)
C21 P1 Pd1 107.92(5)
C22 P2 Pd1 107.33(5)
C23 P2 Pd1 111.56(5)
C23 P2 C22 101.98(7)
C29 P2 Pd1 124.85(5)
C29 P2 C22 103.96(8)
C29 P2 C23 104.68(7)
Pd1 C1 H1A 108.6
Pd1 C1 H1B 108.6
H1A C1 H1B 107.6
C2 C1 Pd1 114.54(10)
C2 C1 H1A 108.6
C2 C1 H1B 108.6
C1 C2 H2 108.0
C3 C2 C1 111.61(14)
C3 C2 H2 108.0
C4 C2 C1 111.08(14)
C4 C2 H2 108.0
C4 C2 C3 109.95(16)
C2 C3 H3A 109.5
C2 C3 H3B 109.5
C2 C3 H3C 109.5
H3A C3 H3B 109.5
H3A C3 H3C 109.5
H3B C3 H3C 109.5
C2 C4 H4A 109.5
C2 C4 H4B 109.5
C2 C4 H4C 109.5
H4A C4 H4B 109.5
H4A C4 H4C 109.5
H4B C4 H4C 109.5
Pd1 C5 H5A 107.0
Pd1 C5 H5B 107.0
H5A C5 H5B 106.8
C6 C5 Pd1 121.19(10)
C6 C5 H5A 107.0
C6 C5 H5B 107.0
C5 C6 H6 107.3
C7 C6 C5 114.36(13)
C7 C6 H6 107.3
C7 C6 C8 109.71(14)
C8 C6 C5 110.43(13)
C8 C6 H6 107.3
C6 C7 H7A 109.5
C6 C7 H7B 109.5
C6 C7 H7C 109.5
H7A C7 H7B 109.5
H7A C7 H7C 109.5
H7B C7 H7C 109.5
C6 C8 H8A 109.5
C6 C8 H8B 109.5
C6 C8 H8C 109.5
H8A C8 H8B 109.5
H8A C8 H8C 109.5
H8B C8 H8C 109.5
C10 C9 P1 122.20(12)
C14 C9 P1 118.26(12)
C14 C9 C10 119.53(14)
C9 C10 H10 120.1
C11 C10 C9 119.82(15)
C11 C10 H10 120.1
C10 C11 H11 119.9
C12 C11 C10 120.25(16)
C12 C11 H11 119.9
C11 C12 H12 119.9
C13 C12 C11 120.29(15)
C13 C12 H12 119.9
C12 C13 H13 120.2
C12 C13 C14 119.67(15)
C14 C13 H13 120.2
C9 C14 H14 119.8
C13 C14 C9 120.42(15)
C13 C14 H14 119.8
C16 C15 P1 124.24(12)
C16 C15 C20 118.39(14)
C20 C15 P1 117.31(12)
C15 C16 H16 119.7
C15 C16 C17 120.61(16)
C17 C16 H16 119.7
C16 C17 H17 119.8
C18 C17 C16 120.46(16)
C18 C17 H17 119.8
C17 C18 H18 120.2
C17 C18 C19 119.58(16)
C19 C18 H18 120.2
C18 C19 H19 120.0
C18 C19 C20 120.07(16)
C20 C19 H19 120.0
C15 C20 H20 119.6
C19 C20 C15 120.87(15)
C19 C20 H20 119.6
P1 C21 H21A 109.8
P1 C21 H21B 109.8
H21A C21 H21B 108.3
C22 C21 P1 109.33(10)
C22 C21 H21A 109.8
C22 C21 H21B 109.8
P2 C22 H22A 110.1
P2 C22 H22B 110.1
C21 C22 P2 108.24(10)
C21 C22 H22A 110.1
C21 C22 H22B 110.1
H22A C22 H22B 108.4
C24 C23 P2 123.71(11)
C24 C23 C28 118.38(14)
C28 C23 P2 117.88(12)
C23 C24 H24 119.6
C23 C24 C25 120.79(15)
C25 C24 H24 119.6
C24 C25 H25 120.0
C26 C25 C24 119.94(16)
C26 C25 H25 120.0
C25 C26 H26 120.0
C27 C26 C25 119.93(15)
C27 C26 H26 120.0
C26 C27 H27 119.9
C26 C27 C28 120.21(15)
C28 C27 H27 119.9
C23 C28 H28 119.6
C27 C28 C23 120.72(15)
C27 C28 H28 119.6
C30 C29 P2 119.08(12)
C30 C29 C34 118.97(15)
C34 C29 P2 121.82(14)
C29 C30 H30 119.7
C31 C30 C29 120.54(17)
C31 C30 H30 119.7
C30 C31 H31 119.9
C32 C31 C30 120.2(2)
C32 C31 H31 119.9
C31 C32 H32 120.0
C33 C32 C31 120.02(17)
C33 C32 H32 120.0
C32 C33 H33 119.8
C32 C33 C34 120.37(17)
C34 C33 H33 119.8
C29 C34 C33 119.91(18)
C29 C34 H34 120.0
C33 C34 H34 120.0

loop_
_geom_bond_atom_site_label_1
_geom_bond_atom_site_label_2
_geom_bond_distance
Pd1 P1 2.3147(4)
Pd1 P2 2.3196(4)
Pd1 C1 2.1077(16)
Pd1 C5 2.1186(15)
P1 C9 1.8245(15)
P1 C15 1.8189(16)
P1 C21 1.8409(16)
P2 C22 1.8454(17)
P2 C23 1.8293(15)
P2 C29 1.8226(15)
C1 H1A 0.9900
C1 H1B 0.9900
C1 C2 1.534(2)
C2 H2 1.0000
C2 C3 1.533(3)
C2 C4 1.524(2)
C3 H3A 0.9800
C3 H3B 0.9800
C3 H3C 0.9800
C4 H4A 0.9800
C4 H4B 0.9800
C4 H4C 0.9800
C5 H5A 0.9900
C5 H5B 0.9900
C5 C6 1.539(2)
C6 H6 1.0000
C6 C7 1.526(2)
C6 C8 1.531(2)
C7 H7A 0.9800
C7 H7B 0.9800
C7 H7C 0.9800
C8 H8A 0.9800
C8 H8B 0.9800
C8 H8C 0.9800
C9 C10 1.394(2)
C9 C14 1.393(2)
C10 H10 0.9500
C10 C11 1.391(2)
C11 H11 0.9500
C11 C12 1.387(2)
C12 H12 0.9500
C12 C13 1.384(3)
C13 H13 0.9500
C13 C14 1.392(2)
C14 H14 0.9500
C15 C16 1.388(2)
C15 C20 1.396(2)
C16 H16 0.9500
C16 C17 1.389(2)
C17 H17 0.9500
C17 C18 1.379(3)
C18 H18 0.9500
C18 C19 1.384(3)
C19 H19 0.9500
C19 C20 1.384(2)
C20 H20 0.9500
C21 H21A 0.9900
C21 H21B 0.9900
C21 C22 1.531(2)
C22 H22A 0.9900
C22 H22B 0.9900
C23 C24 1.392(2)
C23 C28 1.401(2)
C24 H24 0.9500
C24 C25 1.394(2)
C25 H25 0.9500
C25 C26 1.387(2)
C26 H26 0.9500
C26 C27 1.382(2)
C27 H27 0.9500
C27 C28 1.388(2)
C28 H28 0.9500
C29 C30 1.393(3)
C29 C34 1.398(2)
C30 H30 0.9500
C30 C31 1.392(2)
C31 H31 0.9500
C31 C32 1.381(3)
C32 H32 0.9500
C32 C33 1.379(3)
C33 H33 0.9500
C33 C34 1.400(2)
C34 H34 0.9500

loop_
_geom_torsion_atom_site_label_1
_geom_torsion_atom_site_label_2
_geom_torsion_atom_site_label_3
_geom_torsion_atom_site_label_4
_geom_torsion
Pd1 P1 C9 C10 167.44(11)
Pd1 P1 C9 C14 -13.13(15)
Pd1 P1 C15 C16 126.28(13)
Pd1 P1 C15 C20 -50.72(13)
Pd1 P1 C21 C22 -38.74(11)
Pd1 P2 C22 C21 -42.56(11)
Pd1 P2 C23 C24 -154.52(12)
Pd1 P2 C23 C28 27.48(14)
Pd1 P2 C29 C30 67.88(14)
Pd1 P2 C29 C34 -107.96(13)
Pd1 C1 C2 C3 173.47(12)
Pd1 C1 C2 C4 -63.44(16)
Pd1 C5 C6 C7 35.68(19)
Pd1 C5 C6 C8 160.00(11)
P1 C9 C10 C11 179.30(12)
P1 C9 C14 C13 -178.64(13)
P1 C15 C16 C17 -175.99(14)
P1 C15 C20 C19 176.01(13)
P1 C21 C22 P2 52.00(12)
P2 C23 C24 C25 -177.46(13)
P2 C23 C28 C27 176.28(13)
P2 C29 C30 C31 -176.40(13)
P2 C29 C34 C33 175.63(13)
C9 P1 C15 C16 -99.91(15)
C9 P1 C15 C20 83.09(13)
C9 P1 C21 C22 -166.79(11)
C9 C10 C11 C12 -0.9(3)
C10 C9 C14 C13 0.8(2)
C10 C11 C12 C13 1.2(3)
C11 C12 C13 C14 -0.5(3)
C12 C13 C14 C9 -0.5(3)
C14 C9 C10 C11 -0.1(2)
C15 P1 C9 C10 35.87(15)
C15 P1 C9 C14 -144.70(13)
C15 P1 C21 C22 85.48(12)
C15 C16 C17 C18 0.1(3)
C16 C15 C20 C19 -1.2(2)
C16 C17 C18 C19 -0.9(3)
C17 C18 C19 C20 0.7(3)
C18 C19 C20 C15 0.3(3)
C20 C15 C16 C17 1.0(3)
C21 P1 C9 C10 -72.58(14)
C21 P1 C9 C14 106.85(13)
C21 P1 C15 C16 7.59(16)
C21 P1 C15 C20 -169.42(12)
C22 P2 C23 C24 91.19(15)
C22 P2 C23 C28 -86.81(13)
C22 P2 C29 C30 -168.95(13)
C22 P2 C29 C34 15.22(15)
C23 P2 C22 C21 74.81(11)
C23 P2 C29 C30 -62.31(14)
C23 P2 C29 C34 121.85(14)
C23 C24 C25 C26 0.9(3)
C24 C23 C28 C27 -1.8(2)
C24 C25 C26 C27 -1.1(3)
C25 C26 C27 C28 -0.2(3)
C26 C27 C28 C23 1.7(3)
C28 C23 C24 C25 0.5(2)
C29 P2 C22 C21 -176.54(10)
C29 P2 C23 C24 -16.90(16)
C29 P2 C23 C28 165.10(13)
C29 C30 C31 C32 0.7(3)
C30 C29 C34 C33 -0.2(2)
C30 C31 C32 C33 -0.2(3)
C31 C32 C33 C34 -0.4(3)
C32 C33 C34 C29 0.7(3)
C34 C29 C30 C31 -0.5(2)
